data_4315131
loop_
_publ_author_name
'Martin P. Attfield'
'Zhanhui Yuan'
'Howard G. Harvey'
'William Clegg'

_publ_section_title
;
 Structural Variety within Gallium Diphosphonates Affected by the Organic
 Linker Length
;
_journal_name_full 'Inorganic Chemistry'
_journal_page_first 2656
_journal_page_last 2666
_journal_paper_doi 10.1021/ic901651d
_journal_volume 49
_journal_year 2010
_chemical_formula_moiety 'C10 H21 Ga O6 P2'
_chemical_formula_sum 'C10 H21 Ga O6 P2'
_chemical_formula_weight 368.93
_chemical_name_systematic
;
 ?
;
_space_group_IT_number 15
_symmetry_cell_setting monoclinic
_symmetry_space_group_name_Hall '-C 2yc'
_symmetry_space_group_name_H-M 'C 1 2/c 1'
_atom_sites_solution_hydrogens geom
_atom_sites_solution_primary direct
_atom_sites_solution_secondary difmap
_audit_conform_dict_location ftp://ftp.iucr.org/pub/cif_core.dic
_audit_conform_dict_name cif_core.dic
_audit_conform_dict_version 2.3
_audit_creation_date 2009-08-06T10:43:54-00:00
_audit_creation_method 'WinGX routine CIF_UPDATE'
_cell_angle_alpha 90
_cell_angle_beta 104.425(3)
_cell_angle_gamma 90
_cell_formula_units_Z 8
_cell_length_a 34.794(6)
_cell_length_b 4.8924(9)
_cell_length_c 17.454(3)
_cell_measurement_reflns_used 4027
_cell_measurement_temperature 120(2)
_cell_measurement_theta_max 29.4
_cell_measurement_theta_min 2.4
_cell_volume 2877.5(9)
_computing_cell_refinement 'Bruker SAINT'
_computing_data_collection 'Bruker APEX2'
_computing_data_reduction 'Bruker SAINT'
_computing_molecular_graphics 'Bruker SHELXTL'
_computing_publication_material 'Bruker SHELXTL, WinGX and local programs'
_computing_structure_refinement 'Bruker SHELXTL'
_computing_structure_solution 'Bruker SHELXTL'
_diffrn_ambient_temperature 120(2)
_diffrn_measured_fraction_theta_full 0.949
_diffrn_measured_fraction_theta_max 0.949
_diffrn_measurement_device_type 'Bruker APEX2 CCD diffractometer'
_diffrn_measurement_method 'thin-slice \w scans'
_diffrn_radiation_monochromator 'silicon 111'
_diffrn_radiation_source 'Daresbury SRS station 9.8'
_diffrn_radiation_type synchrotron
_diffrn_radiation_wavelength 0.6902
_diffrn_reflns_av_R_equivalents 0.0576
_diffrn_reflns_av_unetI/netI 0.0733
_diffrn_reflns_limit_h_max 47
_diffrn_reflns_limit_h_min -47
_diffrn_reflns_limit_k_max 6
_diffrn_reflns_limit_k_min -6
_diffrn_reflns_limit_l_max 23
_diffrn_reflns_limit_l_min -24
_diffrn_reflns_number 14120
_diffrn_reflns_theta_full 29.63
_diffrn_reflns_theta_max 29.63
_diffrn_reflns_theta_min 2.34
_diffrn_standards_decay_% 10
_diffrn_standards_number 0
_exptl_absorpt_coefficient_mu 2.153
_exptl_absorpt_correction_T_max 0.958
_exptl_absorpt_correction_T_min 0.772
_exptl_absorpt_correction_type multi-scan
_exptl_absorpt_process_details SADABS
_exptl_crystal_colour colourless
_exptl_crystal_density_diffrn 1.703
_exptl_crystal_density_method 'not measured'
_exptl_crystal_description needle
_exptl_crystal_F_000 1520
_exptl_crystal_size_max 0.12
_exptl_crystal_size_mid 0.03
_exptl_crystal_size_min 0.02
_refine_diff_density_max 0.907
_refine_diff_density_min -0.934
_refine_diff_density_rms 0.106
_refine_ls_extinction_method none
_refine_ls_goodness_of_fit_ref 1.027
_refine_ls_hydrogen_treatment mixed
_refine_ls_matrix_type full
_refine_ls_number_parameters 177
_refine_ls_number_reflns 4177
_refine_ls_number_restraints 0
_refine_ls_restrained_S_all 1.027
_refine_ls_R_factor_all 0.055
_refine_ls_R_factor_gt 0.0388
_refine_ls_shift/su_max 0.001
_refine_ls_shift/su_mean 0
_refine_ls_structure_factor_coef Fsqd
_refine_ls_weighting_details 'calc w=1/[\s^2^(Fo^2^)+(0.0270P)^2^+2.4291P] where P=(Fo^2^+2Fc^2^)/3'
_refine_ls_weighting_scheme calc
_refine_ls_wR_factor_gt 0.0928
_refine_ls_wR_factor_ref 0.0996
_reflns_number_gt 3302
_reflns_number_total 4177
_reflns_threshold_expression I>2\s(I)
_cod_data_source_file ic901651d_si_002_3.cif
_cod_data_source_block zy57_Ga(HO3PC10H20PO3)
_cod_original_sg_symbol_H-M 'C 2/c'
_cod_database_code 4315131

loop_
_symmetry_equiv_pos_as_xyz
'x, y, z'
'-x, y, -z+1/2'
'x+1/2, y+1/2, z'
'-x+1/2, y+1/2, -z+1/2'
'-x, -y, -z'
'x, -y, z-1/2'
'-x+1/2, -y+1/2, -z'
'x+1/2, -y+1/2, z-1/2'

loop_
_atom_site_label
_atom_site_type_symbol
_atom_site_fract_x
_atom_site_fract_y
_atom_site_fract_z
_atom_site_U_iso_or_equiv
_atom_site_adp_type
_atom_site_occupancy
_atom_site_symmetry_multiplicity
_atom_site_calc_flag
_atom_site_refinement_flags
_atom_site_disorder_assembly
_atom_site_disorder_group
Ga1 Ga 1 1 0 0.01566(10) Uani 1 2 d S . .
Ga2 Ga 1 1.22741(8) 0.25 0.01918(11) Uani 1 2 d S . .
P1 P 0.537272(19) 1.02149(12) -0.38217(4) 0.01629(13) Uani 1 1 d . . .
P2 P 0.938324(19) 0.96558(12) 0.10610(4) 0.01854(14) Uani 1 1 d . . .
O1 O 0.53873(5) 1.2957(3) -0.42128(10) 0.0196(3) Uani 1 1 d . . .
O2 O 0.52536(6) 1.0524(4) -0.30362(10) 0.0240(4) Uani 1 1 d . . .
O3 O 0.50822(5) 0.8227(3) -0.43294(10) 0.0189(3) Uani 1 1 d . . .
O4 O 0.93538(6) 0.6496(4) 0.09216(12) 0.0250(4) Uani 1 1 d . . .
H4 H 0.9524(10) 0.607(7) 0.076(2) 0.03 Uiso 1 1 d . . .
O5 O 0.95997(6) 1.0174(4) 0.19200(11) 0.0251(4) Uani 1 1 d . . .
O6 O 0.95676(5) 1.1124(3) 0.04823(10) 0.0192(3) Uani 1 1 d . . .
C1 C 0.58595(7) 0.8777(5) -0.35783(15) 0.0218(5) Uani 1 1 d . . .
H1A H 0.5842 0.6838 -0.3428 0.026 Uiso 1 1 calc R . .
H1B H 0.5966 0.8822 -0.4054 0.026 Uiso 1 1 calc R . .
C2 C 0.61464(8) 1.0251(6) -0.29087(19) 0.0315(7) Uani 1 1 d . . .
H2A H 0.6041 1.02 -0.2431 0.038 Uiso 1 1 calc R . .
H2B H 0.6164 1.2191 -0.3057 0.038 Uiso 1 1 calc R . .
C3 C 0.65617(8) 0.8997(6) -0.27103(18) 0.0291(6) Uani 1 1 d . . .
H3A H 0.654 0.701 -0.2622 0.035 Uiso 1 1 calc R . .
H3B H 0.6679 0.924 -0.3168 0.035 Uiso 1 1 calc R . .
C4 C 0.68361(9) 1.0263(6) -0.1983(2) 0.0399(8) Uani 1 1 d . . .
H4A H 0.6718 1.0013 -0.1527 0.048 Uiso 1 1 calc R . .
H4B H 0.6854 1.2252 -0.2072 0.048 Uiso 1 1 calc R . .
C5 C 0.72538(8) 0.9072(6) -0.17705(19) 0.0331(6) Uani 1 1 d . . .
H5A H 0.7237 0.7071 -0.1702 0.04 Uiso 1 1 calc R . .
H5B H 0.7379 0.9403 -0.2213 0.04 Uiso 1 1 calc R . .
C6 C 0.75136(9) 1.0296(6) -0.1019(2) 0.0383(8) Uani 1 1 d . . .
H6A H 0.7392 0.9906 -0.0575 0.046 Uiso 1 1 calc R . .
H6B H 0.752 1.2305 -0.1081 0.046 Uiso 1 1 calc R . .
C7 C 0.79378(8) 0.9216(6) -0.08099(18) 0.0317(6) Uani 1 1 d . . .
H7A H 0.7932 0.7205 -0.075 0.038 Uiso 1 1 calc R . .
H7B H 0.8061 0.962 -0.1251 0.038 Uiso 1 1 calc R . .
C8 C 0.81924(8) 1.0443(6) -0.00554(19) 0.0317(6) Uani 1 1 d . . .
H8A H 0.8077 0.9957 0.0391 0.038 Uiso 1 1 calc R . .
H8B H 0.8187 1.2459 -0.0104 0.038 Uiso 1 1 calc R . .
C9 C 0.86197(8) 0.9471(6) 0.01282(17) 0.0278(6) Uani 1 1 d . . .
H9A H 0.8738 1.0045 -0.0306 0.033 Uiso 1 1 calc R . .
H9B H 0.8623 0.7448 0.0146 0.033 Uiso 1 1 calc R . .
C10 C 0.88758(7) 1.0568(5) 0.09111(16) 0.0219(5) Uani 1 1 d . . .
H10A H 0.8775 0.9839 0.1353 0.026 Uiso 1 1 calc R . .
H10B H 0.8853 1.2585 0.0916 0.026 Uiso 1 1 calc R . .

loop_
_atom_site_aniso_label
_atom_site_aniso_U_11
_atom_site_aniso_U_22
_atom_site_aniso_U_33
_atom_site_aniso_U_23
_atom_site_aniso_U_13
_atom_site_aniso_U_12
Ga1 0.01508(19) 0.01206(17) 0.01872(19) -0.00155(13) 0.00208(14) 0.00071(13)
Ga2 0.0176(2) 0.0191(2) 0.01954(19) 0 0.00215(14) 0
P1 0.0159(3) 0.0126(3) 0.0188(3) 0.0004(2) 0.0013(2) 0.0009(2)
P2 0.0160(3) 0.0148(3) 0.0238(3) -0.0019(2) 0.0031(2) -0.0012(2)
O1 0.0192(9) 0.0127(8) 0.0239(9) 0.0026(6) -0.0005(7) -0.0009(6)
O2 0.0262(10) 0.0248(9) 0.0209(9) 0.0000(7) 0.0056(8) 0.0028(7)
O3 0.0177(8) 0.0133(8) 0.0241(9) -0.0009(6) 0.0024(7) -0.0003(6)
O4 0.0232(10) 0.0146(9) 0.0394(11) -0.0036(7) 0.0119(8) -0.0009(7)
O5 0.0220(10) 0.0257(10) 0.0258(10) -0.0006(7) 0.0027(8) -0.0047(7)
O6 0.0195(9) 0.0150(8) 0.0234(9) 0.0002(6) 0.0058(7) 0.0020(6)
C1 0.0187(12) 0.0167(11) 0.0271(13) -0.0009(9) 0.0002(10) 0.0030(9)
C2 0.0209(14) 0.0224(13) 0.0434(17) -0.0079(11) -0.0068(12) 0.0034(10)
C3 0.0183(13) 0.0241(13) 0.0389(16) -0.0001(11) -0.0039(11) 0.0009(10)
C4 0.0213(15) 0.0315(16) 0.057(2) -0.0085(14) -0.0095(14) 0.0052(11)
C5 0.0209(14) 0.0299(15) 0.0421(17) -0.0012(13) -0.0040(12) -0.0004(11)
C6 0.0213(15) 0.0330(16) 0.053(2) -0.0073(14) -0.0058(14) 0.0035(11)
C7 0.0187(14) 0.0323(15) 0.0388(16) 0.0023(12) -0.0029(12) 0.0009(11)
C8 0.0188(13) 0.0296(15) 0.0424(17) -0.0018(12) -0.0004(12) 0.0025(11)
C9 0.0185(13) 0.0280(14) 0.0340(15) -0.0014(11) 0.0011(11) -0.0012(10)
C10 0.0170(12) 0.0206(12) 0.0275(13) -0.0025(10) 0.0041(10) 0.0012(9)

loop_
_atom_type_symbol
_atom_type_description
_atom_type_scat_dispersion_real
_atom_type_scat_dispersion_imag
_atom_type_scat_source
C C 0.0033 0.0016 'International Tables Vol C Tables 4.2.6.8 and 6.1.1.4'
H H 0 0 'International Tables Vol C Tables 4.2.6.8 and 6.1.1.4'
O O 0.0106 0.006 'International Tables Vol C Tables 4.2.6.8 and 6.1.1.4'
P P 0.1023 0.0942 'International Tables Vol C Tables 4.2.6.8 and 6.1.1.4'
Ga Ga 0.2307 1.6083 'International Tables Vol C Tables 4.2.6.8 and 6.1.1.4'

loop_
_geom_angle_atom_site_label_1
_geom_angle_atom_site_label_2
_geom_angle_atom_site_label_3
_geom_angle
_geom_angle_site_symmetry_1
_geom_angle_site_symmetry_3
_geom_angle_publ_flag
O3 Ga1 O3 180.0000(10) 8_566 4_654 ?
O3 Ga1 O1 91.14(7) 8_566 8_576 ?
O3 Ga1 O1 88.86(7) 4_654 8_576 ?
O3 Ga1 O1 88.86(7) 8_566 4_644 ?
O3 Ga1 O1 91.14(7) 4_654 4_644 ?
O1 Ga1 O1 180.00(9) 8_576 4_644 ?
O3 Ga1 O6 89.02(7) 8_566 . ?
O3 Ga1 O6 90.98(7) 4_654 . ?
O1 Ga1 O6 91.33(7) 8_576 . ?
O1 Ga1 O6 88.67(7) 4_644 . ?
O3 Ga1 O6 90.98(7) 8_566 5_775 ?
O3 Ga1 O6 89.02(7) 4_654 5_775 ?
O1 Ga1 O6 88.67(7) 8_576 5_775 ?
O1 Ga1 O6 91.33(7) 4_644 5_775 ?
O6 Ga1 O6 180.00(8) . 5_775 ?
O2 Ga2 O2 106.30(12) 7_675 8_576 ?
O2 Ga2 O5 102.77(9) 7_675 . ?
O2 Ga2 O5 117.11(8) 8_576 . ?
O2 Ga2 O5 117.11(8) 7_675 2_755 ?
O2 Ga2 O5 102.77(9) 8_576 2_755 ?
O5 Ga2 O5 111.32(12) . 2_755 ?
O1 P1 O3 113.41(10) . . ?
O1 P1 O2 111.27(10) . . ?
O3 P1 O2 107.19(10) . . ?
O1 P1 C1 108.70(11) . . ?
O3 P1 C1 109.91(11) . . ?
O2 P1 C1 106.11(11) . . ?
O6 P2 O5 113.09(10) . . ?
O6 P2 O4 112.90(11) . . ?
O5 P2 O4 108.36(11) . . ?
O6 P2 C10 110.80(11) . . ?
O5 P2 C10 109.45(12) . . ?
O4 P2 C10 101.61(11) . . ?
P1 O1 Ga1 132.83(11) . 4_654 ?
P1 O2 Ga2 143.24(12) . 7_675 ?
P1 O3 Ga1 148.03(11) . 4_644 ?
P2 O4 H4 108(3) . . ?
P2 O5 Ga2 139.77(12) . . ?
P2 O6 Ga1 130.49(11) . . ?
C2 C1 P1 113.53(18) . . ?
C2 C1 H1A 108.9 . . ?
P1 C1 H1A 108.9 . . ?
C2 C1 H1B 108.9 . . ?
P1 C1 H1B 108.9 . . ?
H1A C1 H1B 107.7 . . ?
C1 C2 C3 112.8(2) . . ?
C1 C2 H2A 109 . . ?
C3 C2 H2A 109 . . ?
C1 C2 H2B 109 . . ?
C3 C2 H2B 109 . . ?
H2A C2 H2B 107.8 . . ?
C4 C3 C2 112.8(2) . . ?
C4 C3 H3A 109 . . ?
C2 C3 H3A 109 . . ?
C4 C3 H3B 109 . . ?
C2 C3 H3B 109 . . ?
H3A C3 H3B 107.8 . . ?
C3 C4 C5 114.3(3) . . ?
C3 C4 H4A 108.7 . . ?
C5 C4 H4A 108.7 . . ?
C3 C4 H4B 108.7 . . ?
C5 C4 H4B 108.7 . . ?
H4A C4 H4B 107.6 . . ?
C6 C5 C4 112.7(3) . . ?
C6 C5 H5A 109 . . ?
C4 C5 H5A 109 . . ?
C6 C5 H5B 109 . . ?
C4 C5 H5B 109 . . ?
H5A C5 H5B 107.8 . . ?
C5 C6 C7 113.8(3) . . ?
C5 C6 H6A 108.8 . . ?
C7 C6 H6A 108.8 . . ?
C5 C6 H6B 108.8 . . ?
C7 C6 H6B 108.8 . . ?
H6A C6 H6B 107.7 . . ?
C8 C7 C6 113.1(3) . . ?
C8 C7 H7A 109 . . ?
C6 C7 H7A 109 . . ?
C8 C7 H7B 109 . . ?
C6 C7 H7B 109 . . ?
H7A C7 H7B 107.8 . . ?
C7 C8 C9 112.9(3) . . ?
C7 C8 H8A 109 . . ?
C9 C8 H8A 109 . . ?
C7 C8 H8B 109 . . ?
C9 C8 H8B 109 . . ?
H8A C8 H8B 107.8 . . ?
C8 C9 C10 113.6(2) . . ?
C8 C9 H9A 108.8 . . ?
C10 C9 H9A 108.8 . . ?
C8 C9 H9B 108.8 . . ?
C10 C9 H9B 108.8 . . ?
H9A C9 H9B 107.7 . . ?
C9 C10 P2 112.32(18) . . ?
C9 C10 H10A 109.1 . . ?
P2 C10 H10A 109.1 . . ?
C9 C10 H10B 109.1 . . ?
P2 C10 H10B 109.1 . . ?
H10A C10 H10B 107.9 . . ?

loop_
_geom_bond_atom_site_label_1
_geom_bond_atom_site_label_2
_geom_bond_distance
_geom_bond_site_symmetry_2
_geom_bond_publ_flag
Ga1 O3 1.9434(16) 8_566 ?
Ga1 O3 1.9434(16) 4_654 ?
Ga1 O1 1.9443(16) 8_576 ?
Ga1 O1 1.9443(16) 4_644 ?
Ga1 O6 1.9762(17) . ?
Ga1 O6 1.9762(17) 5_775 ?
Ga2 O2 1.7962(18) 7_675 ?
Ga2 O2 1.7963(18) 8_576 ?
Ga2 O5 1.8217(19) . ?
Ga2 O5 1.8217(19) 2_755 ?
P1 O1 1.5118(17) . ?
P1 O3 1.5188(17) . ?
P1 O2 1.5354(19) . ?
P1 C1 1.785(3) . ?
P2 O6 1.5067(18) . ?
P2 O5 1.522(2) . ?
P2 O4 1.5642(19) . ?
P2 C10 1.776(3) . ?
O1 Ga1 1.9443(16) 4_654 ?
O2 Ga2 1.7962(18) 7_675 ?
O3 Ga1 1.9434(16) 4_644 ?
O4 H4 0.75(3) . ?
C1 C2 1.517(4) . ?
C1 H1A 0.99 . ?
C1 H1B 0.99 . ?
C2 C3 1.528(4) . ?
C2 H2A 0.99 . ?
C2 H2B 0.99 . ?
C3 C4 1.518(4) . ?
C3 H3A 0.99 . ?
C3 H3B 0.99 . ?
C4 C5 1.523(4) . ?
C4 H4A 0.99 . ?
C4 H4B 0.99 . ?
C5 C6 1.518(4) . ?
C5 H5A 0.99 . ?
C5 H5B 0.99 . ?
C6 C7 1.524(4) . ?
C6 H6A 0.99 . ?
C6 H6B 0.99 . ?
C7 C8 1.516(4) . ?
C7 H7A 0.99 . ?
C7 H7B 0.99 . ?
C8 C9 1.517(4) . ?
C8 H8A 0.99 . ?
C8 H8B 0.99 . ?
C9 C10 1.531(4) . ?
C9 H9A 0.99 . ?
C9 H9B 0.99 . ?
C10 H10A 0.99 . ?
C10 H10B 0.99 . ?

loop_
_geom_hbond_atom_site_label_D
_geom_hbond_atom_site_label_H
_geom_hbond_atom_site_label_A
_geom_hbond_distance_DH
_geom_hbond_distance_HA
_geom_hbond_distance_DA
_geom_hbond_angle_DHA
_geom_hbond_site_symmetry_A
O4 H4 O3 0.75(3) 2.01(3) 2.681(3) 148(4) 8_566
O4 H4 O6 0.75(3) 2.48(4) 2.887(2) 116(3) 1_545
